data_2022072
loop_
_publ_author_name
'Jha, Kunal Kumar'
'Gruza, Barbara'
'Kumar, Prashant'
'Chodkiewicz, Michal Leszek'
'Dominiak, Paulina Maria'

_publ_section_title
;
 TAAM: a reliable and user friendly tool for hydrogen-atom location using
 routine X-ray diffraction data
;
_journal_issue 3
_journal_name_full 'Acta Crystallographica Section B Structural Science, Crystal Engineering and Materials'
_journal_paper_doi 10.1107/S2052520620002917
_journal_volume 76
_journal_year 2020
_chemical_formula_moiety 'C4 H4 N2 O S'
_chemical_formula_sum 'C4 H4 N2 O S'
_chemical_formula_weight 128.16
_space_group_crystal_system triclinic
_space_group_IT_number 2
_space_group_name_Hall '-P 1'
_space_group_name_H-M_alt 'P -1'
_symmetry_Int_Tables_number 2
_audit_creation_date 2019-09-27
_audit_creation_method
;
Olex2 1.2
(compiled 2018.05.29 svn.r3508 for OlexSys, GUI svn.r5506)
;
_cell_angle_alpha 105.736(5)
_cell_angle_beta 94.912(5)
_cell_angle_gamma 91.927(4)
_cell_formula_units_Z 2
_cell_length_a 4.2427(4)
_cell_length_b 5.9648(5)
_cell_length_c 10.5801(10)
_cell_measurement_temperature 90.0(2)
_cell_volume 256.32(4)
_computing_molecular_graphics 'Olex2 (Dolomanov et al., 2009)'
_computing_publication_material 'Olex2 (Dolomanov et al., 2009)'
_computing_structure_refinement 'olex2.refine (Bourhis et al., 2015)'
_diffrn_ambient_temperature 90.0(2)
_diffrn_measured_fraction_theta_full 0.8629
_diffrn_measured_fraction_theta_max 0.8629
_diffrn_measurement_device_type 'Bruker SMART APEX CCD area detector'
_diffrn_radiation_type MoK\a
_diffrn_radiation_wavelength 0.71073
_diffrn_reflns_av_R_equivalents 0.0000
_diffrn_reflns_av_unetI/netI 0.0130
_diffrn_reflns_limit_h_max 9
_diffrn_reflns_limit_h_min 0
_diffrn_reflns_limit_k_max 13
_diffrn_reflns_limit_k_min -13
_diffrn_reflns_limit_l_max 22
_diffrn_reflns_limit_l_min -23
_diffrn_reflns_number 4983
_diffrn_reflns_theta_full 51.6335
_diffrn_reflns_theta_max 51.63
_diffrn_reflns_theta_min 3.55
_exptl_absorpt_coefficient_mu 0.509
_exptl_crystal_density_diffrn 1.6604
_exptl_crystal_F_000 132.2958
_refine_diff_density_max 0.5190
_refine_diff_density_min -0.2324
_refine_diff_density_rms 0.0524
_refine_ls_d_res_high 0.4532
_refine_ls_d_res_low 5.7312
_refine_ls_goodness_of_fit_ref 1.2467
_refine_ls_hydrogen_treatment refall
_refine_ls_matrix_type full
_refine_ls_number_constraints 0
_refine_ls_number_parameters 109
_refine_ls_number_reflns 4983
_refine_ls_number_restraints 0
_refine_ls_restrained_S_all 1.2467
_refine_ls_R_factor_all 0.0179
_refine_ls_R_factor_gt 0.0171
_refine_ls_shift/su_max 0.0002
_refine_ls_shift/su_mean 0.0000
_refine_ls_structure_factor_coef Fsqd
_refine_ls_weighting_details 'w=1/[\s^2^(Fo^2^)+(0.0213P)^2^+0.0058P] where P=(Fo^2^+2Fc^2^)/3'
_refine_ls_weighting_scheme calc
_refine_ls_wR_factor_gt 0.0455
_refine_ls_wR_factor_ref 0.0458
_reflns_Friedel_coverage 0.0
_reflns_limit_h_max 8
_reflns_limit_h_min -9
_reflns_limit_k_max 12
_reflns_limit_k_min -13
_reflns_limit_l_max 23
_reflns_limit_l_min 0
_reflns_number_gt 4762
_reflns_number_total 4983
_reflns_threshold_expression I>=2u(I)
_cod_data_source_file 46_TAAM_ANIS_max.cif
_cod_data_source_block 46_TAAM_ANIS_max
_cod_database_code 2022072
_olex2_refinement_description
;
;
_olex2_submission_special_instructions 'No special instructions were received'

loop_
_space_group_symop_id
_space_group_symop_operation_xyz
1 x,y,z
2 -x,-y,-z

loop_
_atom_site_label
_atom_site_type_symbol
_atom_site_fract_x
_atom_site_fract_y
_atom_site_fract_z
_atom_site_U_iso_or_equiv
_atom_site_adp_type
_atom_site_occupancy
_atom_site_refinement_flags_posn
S(2) S 0.456277(14) 0.648856(9) 0.371168(5) 0.012201(15) Uani 1.000000 .
O(4) O -0.24293(5) 0.72111(4) -0.010326(18) 0.01632(3) Uani 1.000000 .
N(1) N 0.14215(5) 1.02094(3) 0.357639(18) 0.01105(2) Uani 1.000000 .
N(3) N 0.08329(5) 0.71273(3) 0.169953(18) 0.01118(2) Uani 1.000000 .
C(2) C 0.21661(5) 0.80244(3) 0.295746(19) 0.00996(3) Uani 1.000000 .
C(4) C -0.13326(5) 0.82220(4) 0.10351(2) 0.01160(3) Uani 1.000000 .
C(6) C -0.06599(5) 1.14375(4) 0.30022(2) 0.01188(3) Uani 1.000000 .
C(5) C -0.21049(5) 1.05175(4) 0.17690(2) 0.01247(3) Uani 1.000000 .
H(6) H -0.0967(18) 1.3171(14) 0.3606(7) 0.0286(17) Uani 1.000000 .
H(5) H -0.373(2) 1.1413(15) 0.1303(8) 0.036(2) Uani 1.000000 .
H(1) H 0.2550(18) 1.0969(13) 0.4466(7) 0.0217(15) Uani 1.000000 .
H(3) H 0.1342(18) 0.5572(15) 0.1197(7) 0.0263(17) Uani 1.000000 .

loop_
_atom_site_aniso_label
_atom_site_aniso_U_11
_atom_site_aniso_U_22
_atom_site_aniso_U_33
_atom_site_aniso_U_12
_atom_site_aniso_U_13
_atom_site_aniso_U_23
S(2) 0.01346(2) 0.01055(2) 0.01138(2) 0.002375(14) -0.003320(14) 0.002171(15)
O(4) 0.01975(8) 0.01675(7) 0.00992(6) 0.00671(5) -0.00428(4) 0.00043(5)
N(1) 0.01177(6) 0.01002(5) 0.01006(5) 0.00178(4) -0.00128(4) 0.00113(4)
N(3) 0.01226(6) 0.01136(5) 0.00881(5) 0.00304(4) -0.00146(4) 0.00135(4)
C(2) 0.01023(6) 0.00994(6) 0.00900(6) 0.00148(4) -0.00089(4) 0.00186(5)
C(4) 0.01270(7) 0.01247(6) 0.00886(6) 0.00305(5) -0.00126(4) 0.00205(5)
C(6) 0.01282(7) 0.01023(6) 0.01164(7) 0.00238(5) -0.00075(5) 0.00182(5)
C(5) 0.01361(7) 0.01190(6) 0.01142(7) 0.00355(5) -0.00123(5) 0.00281(5)
H(6) 0.035(4) 0.023(4) 0.023(4) 0.015(3) -0.010(3) 0.001(3)
H(5) 0.035(5) 0.039(5) 0.032(5) 0.011(4) -0.009(3) 0.009(4)
H(1) 0.024(4) 0.022(4) 0.018(4) 0.004(3) 0.004(3) 0.005(3)
H(3) 0.024(4) 0.037(5) 0.017(4) -0.003(3) -0.006(3) 0.008(3)

loop_
_atom_type_symbol
_atom_type_description
_atom_type_scat_dispersion_real
_atom_type_scat_dispersion_imag
_atom_type_scat_source
_atom_type_scat_dispersion_source
C C 0.00347 0.00161 'Clementi & Roetti, C., At. Data Nucl. Data Tables 1974, 14, (177-478); Clementi & Raimondi, J. Chem. Phys., 1963, 38, (2686-2689)' 'Henke, Gullikson and Davis, At. Data and Nucl. Data Tables, 1993, 54, 2'
H H 0.00000 0.00000 'Clementi & Roetti, C., At. Data Nucl. Data Tables 1974, 14, (177-478); Clementi & Raimondi, J. Chem. Phys., 1963, 38, (2686-2689)' 'Henke, Gullikson and Davis, At. Data and Nucl. Data Tables, 1993, 54, 2'
N N 0.00653 0.00323 'Clementi & Roetti, C., At. Data Nucl. Data Tables 1974, 14, (177-478); Clementi & Raimondi, J. Chem. Phys., 1963, 38, (2686-2689)' 'Henke, Gullikson and Davis, At. Data and Nucl. Data Tables, 1993, 54, 2'
O O 0.01158 0.00611 'Clementi & Roetti, C., At. Data Nucl. Data Tables 1974, 14, (177-478); Clementi & Raimondi, J. Chem. Phys., 1963, 38, (2686-2689)' 'Henke, Gullikson and Davis, At. Data and Nucl. Data Tables, 1993, 54, 2'

loop_
_geom_angle_atom_site_label_1
_geom_angle_atom_site_label_2
_geom_angle_atom_site_label_3
_geom_angle
_geom_angle_site_symmetry_1
_geom_angle_site_symmetry_3
_geom_angle_publ_flag
C(6) N(1) C(2) 122.667(18) . . ?
H(1) N(1) C(2) 117.6(4) . . ?
H(1) N(1) C(6) 119.7(4) . . ?
C(4) N(3) C(2) 125.423(18) . . ?
H(3) N(3) C(2) 119.6(4) . . ?
H(3) N(3) C(4) 115.0(4) . . ?
N(1) C(2) S(2) 121.899(15) . . ?
N(3) C(2) S(2) 121.895(15) . . ?
N(3) C(2) N(1) 116.200(18) . . ?
N(3) C(4) O(4) 119.53(2) . . ?
C(5) C(4) O(4) 125.04(2) . . ?
C(5) C(4) N(3) 115.427(18) . . ?
C(5) C(6) N(1) 121.499(19) . . ?
H(6) C(6) N(1) 114.1(4) . . ?
H(6) C(6) C(5) 124.3(4) . . ?
C(6) C(5) C(4) 118.680(19) . . ?
H(5) C(5) C(4) 118.0(4) . . ?
H(5) C(5) C(6) 123.3(4) . . ?

loop_
_geom_bond_atom_site_label_1
_geom_bond_atom_site_label_2
_geom_bond_distance
_geom_bond_site_symmetry_2
_geom_bond_publ_flag
S(2) C(2) 1.6823(2) . ?
O(4) C(4) 1.2337(3) . ?
N(1) C(2) 1.3518(3) . ?
N(1) C(6) 1.3706(3) . ?
N(1) H(1) 0.998(8) . ?
N(3) C(2) 1.3572(3) . ?
N(3) C(4) 1.3941(3) . ?
N(3) H(3) 0.977(9) . ?
C(4) C(5) 1.4430(3) . ?
C(6) C(5) 1.3533(3) . ?
C(6) H(6) 1.077(8) . ?
C(5) H(5) 1.055(8) . ?
